data_4070659
loop_
_publ_author_name
'Lundgren, Rylan J.'
'Rankin, Matthew A.'
'McDonald, Robert'
'Stradiotto, Mark'

_publ_section_title
;
 Neutral, Cationic, and Zwitterionic Ruthenium(II) Atom Transfer Radical
 Addition Catalysts Supported by P,N-Substituted Indene or Indenide
 Ligands
;
_journal_issue 2
_journal_name_full Organometallics
_journal_page_first 254
_journal_paper_doi 10.1021/om700914k
_journal_volume 27
_journal_year 2008
_chemical_formula_moiety 'C35 H40 N2 P Ru, C F3 O3 S'
_chemical_formula_sum 'C36 H40 F3 N2 O3 P Ru S'
_chemical_formula_weight 769.80
_chemical_name_systematic
;

 ?

;
_space_group_IT_number 14
_symmetry_cell_setting monoclinic
_symmetry_space_group_name_Hall '-P 2yn'
_symmetry_space_group_name_H-M 'P 1 21/n 1'
_atom_sites_solution_hydrogens geom
_atom_sites_solution_primary direct
_atom_sites_solution_secondary difmap
_audit_creation_method SHELXL-97
_cell_angle_alpha 90.00
_cell_angle_beta 91.1091(9)
_cell_angle_gamma 90.00
_cell_formula_units_Z 8
_cell_length_a 18.3091(12)
_cell_length_b 19.9442(13)
_cell_length_c 19.2586(12)
_cell_measurement_reflns_used 7637
_cell_measurement_temperature 193(2)
_cell_measurement_theta_max 24.10
_cell_measurement_theta_min 2.23
_cell_volume 7031.2(8)
_computing_cell_refinement 'Bruker SAINT (Bruker, 1997)'
_computing_data_collection 'Bruker SMART (Bruker, 1997)'
_computing_data_reduction 'Bruker SAINT (Bruker, 1997)'
_computing_molecular_graphics 'Bruker SHELXTL (Bruker, 1997)'
_computing_publication_material 'Bruker SHELXTL (Bruker, 1997)'
_computing_structure_refinement 'SHELXL-97 (Sheldrick, 1997)'
_computing_structure_solution 'DIRDIF-96 (Beurskens et al., 1996)'
_diffrn_ambient_temperature 193(2)
_diffrn_detector_area_resol_mean 8.192
_diffrn_measured_fraction_theta_full 0.993
_diffrn_measured_fraction_theta_max 0.993
_diffrn_measurement_device_type 'Bruker PLATFORM diffractometer/SMART 1000 CCD area detector'
_diffrn_measurement_method '\w scans'
_diffrn_radiation_monochromator graphite
_diffrn_radiation_source 'fine-focus sealed tube'
_diffrn_radiation_type MoK\a
_diffrn_radiation_wavelength 0.71073
_diffrn_reflns_av_R_equivalents 0.0391
_diffrn_reflns_av_sigmaI/netI 0.0454
_diffrn_reflns_limit_h_max 22
_diffrn_reflns_limit_h_min -23
_diffrn_reflns_limit_k_max 25
_diffrn_reflns_limit_k_min -21
_diffrn_reflns_limit_l_max 24
_diffrn_reflns_limit_l_min -24
_diffrn_reflns_number 41928
_diffrn_reflns_theta_full 27.14
_diffrn_reflns_theta_max 27.14
_diffrn_reflns_theta_min 1.52
_diffrn_standards_decay_% 0
_diffrn_standards_interval_time 0
_diffrn_standards_number 0
_exptl_absorpt_coefficient_mu 0.604
_exptl_absorpt_correction_T_max 0.8785
_exptl_absorpt_correction_T_min 0.7684
_exptl_absorpt_correction_type multi-scan
_exptl_absorpt_process_details 'SADABS (Sheldrick, 1996)'
_exptl_crystal_colour orange
_exptl_crystal_density_diffrn 1.454
_exptl_crystal_density_method 'not measured'
_exptl_crystal_description prism
_exptl_crystal_F_000 3168
_exptl_crystal_size_max 0.46
_exptl_crystal_size_mid 0.35
_exptl_crystal_size_min 0.22
_refine_diff_density_max 0.886
_refine_diff_density_min -0.498
_refine_diff_density_rms 0.091
_refine_ls_extinction_method none
_refine_ls_goodness_of_fit_ref 1.042
_refine_ls_hydrogen_treatment constr
_refine_ls_matrix_type full
_refine_ls_number_parameters 859
_refine_ls_number_reflns 15472
_refine_ls_number_restraints 0
_refine_ls_restrained_S_all 1.042
_refine_ls_R_factor_all 0.0656
_refine_ls_R_factor_gt 0.0414
_refine_ls_shift/su_max 0.002
_refine_ls_shift/su_mean 0.000
_refine_ls_structure_factor_coef Fsqd
_refine_ls_weighting_details 'calc w=1/[\s^2^(Fo^2^)+(0.0477P)^2^+4.2120P] where P=(Fo^2^+2Fc^2^)/3'
_refine_ls_weighting_scheme calc
_refine_ls_wR_factor_gt 0.0932
_refine_ls_wR_factor_ref 0.1050
_reflns_number_gt 11508
_reflns_number_total 15472
_reflns_threshold_expression I>2\s(I)
_cod_data_source_file om700914k-file001.cif
_cod_data_source_block dal0766
_cod_depositor_comments
;
The following automatic conversions were performed:

'_symmetry_cell_setting' value 'Monoclinic' changed to 'monoclinic'
according to /home/saulius/struct/CIF-dictionaries/cif_core.dic
dictionary named 'cif_core.dic' version 2.4.1 from 2010-06-29.

Automatic conversion script
Id: cif_fix_values 1715 2011-07-08 13:25:40Z adriana 
;
_cod_original_sg_symbol_H-M 'P 21/n'
_cod_database_code 4070659

loop_
_symmetry_equiv_pos_as_xyz
'x, y, z'
'-x+1/2, y+1/2, -z+1/2'
'-x, -y, -z'
'x-1/2, -y-1/2, z-1/2'

loop_
_atom_site_label
_atom_site_type_symbol
_atom_site_fract_x
_atom_site_fract_y
_atom_site_fract_z
_atom_site_U_iso_or_equiv
_atom_site_adp_type
_atom_site_occupancy
_atom_site_symmetry_multiplicity
_atom_site_calc_flag
_atom_site_refinement_flags
RuA Ru 0.282031(13) 0.449266(11) 0.277461(11) 0.02352(7) Uani 1 1 d .
P1A P 0.24455(4) 0.54928(4) 0.22976(4) 0.02428(16) Uani 1 1 d .
N1A N 0.18831(14) 0.40787(12) 0.20859(13) 0.0299(6) Uani 1 1 d .
N2A N 0.20198(14) 0.46516(13) 0.34985(13) 0.0313(6) Uani 1 1 d .
C1A C 0.07210(18) 0.45205(16) 0.13991(18) 0.0373(7) Uani 1 1 d .
H1AA H 0.0781 0.4207 0.1006 0.045 Uiso 1 1 calc R
H1BA H 0.0329 0.4354 0.1701 0.045 Uiso 1 1 calc R
C2A C 0.14321(16) 0.46171(15) 0.18032(15) 0.0277(6) Uani 1 1 d .
C3A C 0.16294(15) 0.52631(15) 0.18226(14) 0.0256(6) Uani 1 1 d .
C3AA C 0.11047(16) 0.56570(15) 0.13989(14) 0.0286(6) Uani 1 1 d .
C4A C 0.11021(17) 0.63310(16) 0.12234(16) 0.0339(7) Uani 1 1 d .
H4A H 0.1470 0.6625 0.1399 0.041 Uiso 1 1 calc R
C5A C 0.05486(18) 0.65652(18) 0.07850(16) 0.0400(8) Uani 1 1 d .
H5A H 0.0545 0.7023 0.0647 0.048 Uiso 1 1 calc R
C6A C 0.00028(18) 0.61398(19) 0.05473(16) 0.0406(8) Uani 1 1 d .
H6A H -0.0377 0.6311 0.0255 0.049 Uiso 1 1 calc R
C7A C -0.00003(18) 0.54704(18) 0.07269(17) 0.0390(8) Uani 1 1 d .
H7A H -0.0381 0.5183 0.0566 0.047 Uiso 1 1 calc R
C7AA C 0.05648(16) 0.52219(16) 0.11482(15) 0.0313(7) Uani 1 1 d .
C8A C 0.16144(19) 0.47897(16) 0.39176(17) 0.0375(8) Uani 1 1 d .
C9A C 0.1095(2) 0.4979(2) 0.4448(2) 0.0608(11) Uani 1 1 d .
H9AA H 0.1343 0.5254 0.4802 0.073 Uiso 1 1 calc R
H9BA H 0.0900 0.4574 0.4665 0.073 Uiso 1 1 calc R
H9CA H 0.0694 0.5236 0.4233 0.073 Uiso 1 1 calc R
C10A C 0.39863(15) 0.46916(15) 0.27845(15) 0.0267(6) Uani 1 1 d .
C11A C 0.38487(16) 0.41025(15) 0.23732(14) 0.0277(6) Uani 1 1 d .
C12A C 0.35607(16) 0.35987(14) 0.28332(15) 0.0295(7) Uani 1 1 d .
C13A C 0.35035(17) 0.38802(16) 0.34981(15) 0.0316(7) Uani 1 1 d .
C14A C 0.37502(17) 0.45677(15) 0.34764(15) 0.0295(7) Uani 1 1 d .
C15A C 0.43893(17) 0.52970(16) 0.25415(17) 0.0360(7) Uani 1 1 d .
H15A H 0.4239 0.5689 0.2810 0.043 Uiso 1 1 calc R
H15B H 0.4277 0.5373 0.2048 0.043 Uiso 1 1 calc R
H15C H 0.4916 0.5226 0.2607 0.043 Uiso 1 1 calc R
C16A C 0.41035(18) 0.39948(18) 0.16453(16) 0.0390(8) Uani 1 1 d .
H16A H 0.4017 0.4403 0.1372 0.047 Uiso 1 1 calc R
H16B H 0.3833 0.3621 0.1434 0.047 Uiso 1 1 calc R
H16C H 0.4627 0.3891 0.1655 0.047 Uiso 1 1 calc R
C17A C 0.3434(2) 0.28706(16) 0.26641(19) 0.0426(8) Uani 1 1 d .
H17A H 0.3866 0.2610 0.2805 0.051 Uiso 1 1 calc R
H17B H 0.3347 0.2820 0.2163 0.051 Uiso 1 1 calc R
H17C H 0.3009 0.2708 0.2914 0.051 Uiso 1 1 calc R
C18A C 0.3249(2) 0.35305(19) 0.41450(17) 0.0477(9) Uani 1 1 d .
H18A H 0.2927 0.3157 0.4014 0.057 Uiso 1 1 calc R
H18B H 0.2981 0.3849 0.4433 0.057 Uiso 1 1 calc R
H18C H 0.3673 0.3359 0.4408 0.057 Uiso 1 1 calc R
C19A C 0.3839(2) 0.50283(18) 0.40859(16) 0.0426(8) Uani 1 1 d .
H19A H 0.4270 0.4895 0.4362 0.051 Uiso 1 1 calc R
H19B H 0.3404 0.5003 0.4373 0.051 Uiso 1 1 calc R
H19C H 0.3902 0.5489 0.3921 0.051 Uiso 1 1 calc R
C21A C 0.29350(16) 0.59588(15) 0.16334(15) 0.0277(6) Uani 1 1 d .
C22A C 0.31150(17) 0.56094(17) 0.10325(16) 0.0348(7) Uani 1 1 d .
H22A H 0.2996 0.5147 0.0992 0.042 Uiso 1 1 calc R
C23A C 0.34650(19) 0.5929(2) 0.04952(17) 0.0442(9) Uani 1 1 d .
H23A H 0.3583 0.5685 0.0088 0.053 Uiso 1 1 calc R
C24A C 0.36424(19) 0.6597(2) 0.05480(19) 0.0503(10) Uani 1 1 d .
H24A H 0.3884 0.6815 0.0179 0.060 Uiso 1 1 calc R
C25A C 0.34700(19) 0.69493(18) 0.1133(2) 0.0467(9) Uani 1 1 d .
H25A H 0.3593 0.7411 0.1168 0.056 Uiso 1 1 calc R
C26A C 0.31174(17) 0.66351(16) 0.16762(17) 0.0360(7) Uani 1 1 d .
H26A H 0.3000 0.6884 0.2080 0.043 Uiso 1 1 calc R
C31A C 0.21437(17) 0.61212(14) 0.29215(14) 0.0283(6) Uani 1 1 d .
C32A C 0.14077(18) 0.61981(16) 0.30716(16) 0.0344(7) Uani 1 1 d .
H32A H 0.1048 0.5969 0.2801 0.041 Uiso 1 1 calc R
C33A C 0.1197(2) 0.66096(17) 0.36169(17) 0.0434(8) Uani 1 1 d .
H33A H 0.0694 0.6656 0.3720 0.052 Uiso 1 1 calc R
C34A C 0.1715(2) 0.69491(18) 0.40059(17) 0.0508(10) Uani 1 1 d .
H34A H 0.1570 0.7233 0.4375 0.061 Uiso 1 1 calc R
C35A C 0.2440(2) 0.68770(17) 0.38591(18) 0.0490(10) Uani 1 1 d .
H35A H 0.2796 0.7116 0.4125 0.059 Uiso 1 1 calc R
C36A C 0.2660(2) 0.64602(16) 0.33276(17) 0.0388(8) Uani 1 1 d .
H36A H 0.3165 0.6405 0.3240 0.047 Uiso 1 1 calc R
C41A C 0.21968(19) 0.37173(17) 0.14779(17) 0.0397(8) Uani 1 1 d .
H41A H 0.2505 0.3347 0.1645 0.048 Uiso 1 1 calc R
H41B H 0.2492 0.4029 0.1208 0.048 Uiso 1 1 calc R
H41C H 0.1799 0.3540 0.1184 0.048 Uiso 1 1 calc R
C42A C 0.1424(2) 0.35913(17) 0.24716(19) 0.0458(9) Uani 1 1 d .
H42A H 0.1732 0.3227 0.2652 0.055 Uiso 1 1 calc R
H42B H 0.1048 0.3406 0.2157 0.055 Uiso 1 1 calc R
H42C H 0.1190 0.3821 0.2859 0.055 Uiso 1 1 calc R
RuB Ru 0.267878(13) 0.396091(12) 0.720907(12) 0.02771(7) Uani 1 1 d .
P1B P 0.28604(4) 0.47741(4) 0.80350(4) 0.02712(17) Uani 1 1 d .
N1B N 0.32410(14) 0.47309(13) 0.65267(12) 0.0324(6) Uani 1 1 d .
N2B N 0.37163(14) 0.36324(13) 0.74670(13) 0.0330(6) Uani 1 1 d .
C1B C 0.40440(18) 0.58131(17) 0.66372(16) 0.0363(7) Uani 1 1 d .
H1AB H 0.4518 0.5630 0.6488 0.044 Uiso 1 1 calc R
H1BB H 0.3801 0.6042 0.6239 0.044 Uiso 1 1 calc R
C2B C 0.35665(16) 0.52732(15) 0.69301(15) 0.0287(6) Uani 1 1 d .
C3B C 0.34243(16) 0.53854(15) 0.76034(15) 0.0269(6) Uani 1 1 d .
C3AB C 0.37719(16) 0.60197(15) 0.78193(16) 0.0307(7) Uani 1 1 d .
C4B C 0.37756(17) 0.63666(16) 0.84438(17) 0.0355(7) Uani 1 1 d .
H4B H 0.3528 0.6193 0.8834 0.043 Uiso 1 1 calc R
C5B C 0.41471(19) 0.69719(17) 0.84883(19) 0.0425(8) Uani 1 1 d .
H5B H 0.4153 0.7215 0.8912 0.051 Uiso 1 1 calc R
C6B C 0.45074(19) 0.72228(17) 0.79241(19) 0.0440(8) Uani 1 1 d .
H6B H 0.4758 0.7639 0.7964 0.053 Uiso 1 1 calc R
C7B C 0.45113(18) 0.68799(17) 0.72995(18) 0.0407(8) Uani 1 1 d .
H7B H 0.4764 0.7055 0.6914 0.049 Uiso 1 1 calc R
C7AB C 0.41410(17) 0.62783(16) 0.72465(16) 0.0331(7) Uani 1 1 d .
C8B C 0.42436(18) 0.33848(17) 0.76603(16) 0.0362(7) Uani 1 1 d .
C9B C 0.4909(2) 0.3070(2) 0.7921(2) 0.0527(10) Uani 1 1 d .
H9AB H 0.4953 0.3141 0.8423 0.063 Uiso 1 1 calc R
H9BB H 0.5330 0.3269 0.7692 0.063 Uiso 1 1 calc R
H9CB H 0.4891 0.2589 0.7822 0.063 Uiso 1 1 calc R
C10B C 0.16261(18) 0.35801(18) 0.75338(17) 0.0420(8) Uani 1 1 d .
C11B C 0.21496(19) 0.30523(18) 0.7546(2) 0.0454(9) Uani 1 1 d .
C12B C 0.23665(19) 0.29496(18) 0.6838(2) 0.0469(9) Uani 1 1 d .
C13B C 0.1993(2) 0.34084(19) 0.64155(17) 0.0438(9) Uani 1 1 d .
C14B C 0.15452(17) 0.38196(17) 0.68457(18) 0.0383(8) Uani 1 1 d .
C15B C 0.1166(2) 0.3794(2) 0.8132(2) 0.0663(13) Uani 1 1 d .
H15D H 0.1066 0.4276 0.8097 0.080 Uiso 1 1 calc R
H15E H 0.1427 0.3700 0.8570 0.080 Uiso 1 1 calc R
H15F H 0.0704 0.3546 0.8118 0.080 Uiso 1 1 calc R
C16B C 0.2351(3) 0.2615(2) 0.8149(3) 0.0830(16) Uani 1 1 d .
H16D H 0.2106 0.2180 0.8098 0.100 Uiso 1 1 calc R
H16E H 0.2198 0.2829 0.8580 0.100 Uiso 1 1 calc R
H16F H 0.2882 0.2548 0.8164 0.100 Uiso 1 1 calc R
C17B C 0.2884(2) 0.2417(2) 0.6608(3) 0.0868(18) Uani 1 1 d .
H17D H 0.3220 0.2302 0.6992 0.104 Uiso 1 1 calc R
H17E H 0.3164 0.2582 0.6214 0.104 Uiso 1 1 calc R
H17F H 0.2608 0.2017 0.6466 0.104 Uiso 1 1 calc R
C18B C 0.2001(3) 0.3404(3) 0.5635(2) 0.0775(15) Uani 1 1 d .
H18D H 0.2503 0.3336 0.5480 0.093 Uiso 1 1 calc R
H18E H 0.1816 0.3833 0.5457 0.093 Uiso 1 1 calc R
H18F H 0.1691 0.3039 0.5458 0.093 Uiso 1 1 calc R
C19B C 0.0959(2) 0.4297(2) 0.6580(2) 0.0631(12) Uani 1 1 d .
H19D H 0.0534 0.4039 0.6414 0.076 Uiso 1 1 calc R
H19E H 0.1151 0.4564 0.6197 0.076 Uiso 1 1 calc R
H19F H 0.0812 0.4595 0.6956 0.076 Uiso 1 1 calc R
C21B C 0.34158(18) 0.45035(16) 0.87828(15) 0.0322(7) Uani 1 1 d .
C22B C 0.41361(18) 0.46875(18) 0.88756(17) 0.0390(8) Uani 1 1 d .
H22B H 0.4339 0.5019 0.8583 0.047 Uiso 1 1 calc R
C23B C 0.4568(2) 0.4394(2) 0.93912(19) 0.0521(10) Uani 1 1 d .
H23B H 0.5065 0.4525 0.9446 0.062 Uiso 1 1 calc R
C24B C 0.4285(3) 0.3921(2) 0.98188(19) 0.0591(11) Uani 1 1 d .
H24B H 0.4586 0.3717 1.0167 0.071 Uiso 1 1 calc R
C25B C 0.3564(3) 0.3738(2) 0.9746(2) 0.0644(12) Uani 1 1 d .
H25B H 0.3363 0.3414 1.0050 0.077 Uiso 1 1 calc R
C26B C 0.3130(2) 0.40252(19) 0.92299(18) 0.0511(10) Uani 1 1 d .
H26B H 0.2632 0.3895 0.9180 0.061 Uiso 1 1 calc R
C31B C 0.21428(16) 0.52920(16) 0.84075(16) 0.0311(7) Uani 1 1 d .
C32B C 0.16449(17) 0.55905(16) 0.79524(17) 0.0366(7) Uani 1 1 d .
H32B H 0.1671 0.5503 0.7469 0.044 Uiso 1 1 calc R
C33B C 0.11109(19) 0.60147(17) 0.81982(19) 0.0429(8) Uani 1 1 d .
H33B H 0.0776 0.6222 0.7882 0.052 Uiso 1 1 calc R
C34B C 0.10629(19) 0.61372(18) 0.8899(2) 0.0458(9) Uani 1 1 d .
H34B H 0.0698 0.6431 0.9067 0.055 Uiso 1 1 calc R
C35B C 0.15454(19) 0.58338(19) 0.93564(19) 0.0468(9) Uani 1 1 d .
H35B H 0.1507 0.5912 0.9841 0.056 Uiso 1 1 calc R
C36B C 0.20860(18) 0.54164(17) 0.91149(16) 0.0372(8) Uani 1 1 d .
H36B H 0.2421 0.5213 0.9434 0.045 Uiso 1 1 calc R
C41B C 0.38108(19) 0.44021(18) 0.60973(16) 0.0414(8) Uani 1 1 d .
H41D H 0.3588 0.4038 0.5825 0.050 Uiso 1 1 calc R
H41E H 0.4196 0.4219 0.6403 0.050 Uiso 1 1 calc R
H41F H 0.4022 0.4733 0.5783 0.050 Uiso 1 1 calc R
C42B C 0.26867(19) 0.50407(19) 0.60451(17) 0.0444(9) Uani 1 1 d .
H42D H 0.2452 0.4690 0.5763 0.053 Uiso 1 1 calc R
H42E H 0.2928 0.5362 0.5740 0.053 Uiso 1 1 calc R
H42F H 0.2317 0.5273 0.6316 0.053 Uiso 1 1 calc R
S1 S 0.52747(6) 0.28431(5) 0.58185(5) 0.0452(2) Uani 1 1 d .
F1 F 0.54011(17) 0.29418(14) 0.44691(11) 0.0888(10) Uani 1 1 d .
F2 F 0.62167(13) 0.34818(13) 0.50421(11) 0.0667(7) Uani 1 1 d .
F3 F 0.51390(16) 0.38624(13) 0.49670(15) 0.0822(8) Uani 1 1 d .
O1 O 0.54770(18) 0.33052(15) 0.63548(13) 0.0720(9) Uani 1 1 d .
O2 O 0.45078(16) 0.27483(16) 0.57124(17) 0.0721(9) Uani 1 1 d .
O3 O 0.56962(18) 0.22468(14) 0.57895(16) 0.0720(9) Uani 1 1 d .
C51 C 0.5524(2) 0.3298(2) 0.50385(18) 0.0483(9) Uani 1 1 d .
S2 S -0.00172(6) 0.33127(5) 0.45488(5) 0.0493(2) Uani 1 1 d .
F4 F -0.0952(2) 0.3192(2) 0.35044(18) 0.1368(15) Uani 1 1 d .
F5 F -0.0766(3) 0.4169(2) 0.3820(2) 0.1409(15) Uani 1 1 d .
F6 F -0.14246(16) 0.3565(2) 0.44325(16) 0.1094(11) Uani 1 1 d .
O4 O 0.00079(16) 0.37965(16) 0.50908(14) 0.0651(8) Uani 1 1 d .
O5 O -0.0190(2) 0.26502(16) 0.4751(2) 0.1005(13) Uani 1 1 d .
O6 O 0.05467(17) 0.33631(16) 0.40537(16) 0.0767(9) Uani 1 1 d .
C52 C -0.0832(3) 0.3557(3) 0.4059(2) 0.0714(13) Uani 1 1 d .

loop_
_atom_site_aniso_label
_atom_site_aniso_U_11
_atom_site_aniso_U_22
_atom_site_aniso_U_33
_atom_site_aniso_U_23
_atom_site_aniso_U_13
_atom_site_aniso_U_12
RuA 0.02707(13) 0.01965(12) 0.02395(12) 0.00045(9) 0.00293(9) -0.00072(9)
P1A 0.0254(4) 0.0206(4) 0.0269(4) -0.0003(3) 0.0003(3) -0.0014(3)
N1A 0.0318(14) 0.0204(13) 0.0375(14) -0.0005(10) 0.0019(11) -0.0028(10)
N2A 0.0341(15) 0.0270(14) 0.0330(14) 0.0037(11) 0.0059(12) 0.0007(11)
C1A 0.0316(17) 0.0354(19) 0.0447(19) -0.0035(15) -0.0034(14) -0.0064(14)
C2A 0.0254(15) 0.0297(17) 0.0282(15) -0.0024(12) 0.0021(12) -0.0030(12)
C3A 0.0244(15) 0.0257(15) 0.0269(14) -0.0027(12) 0.0041(12) -0.0002(12)
C3AA 0.0280(16) 0.0324(17) 0.0255(14) -0.0055(12) 0.0017(12) 0.0003(12)
C4A 0.0358(18) 0.0325(18) 0.0333(16) -0.0041(13) 0.0011(13) 0.0029(14)
C5A 0.0409(19) 0.044(2) 0.0349(17) 0.0040(15) 0.0031(15) 0.0123(16)
C6A 0.0356(19) 0.055(2) 0.0311(17) -0.0013(15) 0.0006(14) 0.0141(16)
C7A 0.0289(17) 0.051(2) 0.0369(17) -0.0088(16) -0.0024(14) 0.0027(15)
C7AA 0.0275(16) 0.0382(18) 0.0282(15) -0.0056(13) 0.0020(12) -0.0003(13)
C8A 0.0421(19) 0.0294(18) 0.0412(18) 0.0073(14) 0.0084(16) 0.0024(14)
C9A 0.072(3) 0.048(2) 0.063(2) 0.003(2) 0.038(2) 0.011(2)
C10A 0.0227(15) 0.0264(15) 0.0310(15) 0.0020(12) -0.0020(12) 0.0000(12)
C11A 0.0287(16) 0.0287(16) 0.0257(14) -0.0006(12) 0.0015(12) 0.0046(12)
C12A 0.0305(16) 0.0228(16) 0.0351(16) 0.0012(12) -0.0038(13) 0.0054(12)
C13A 0.0329(17) 0.0323(17) 0.0295(15) 0.0064(13) -0.0001(13) 0.0012(13)
C14A 0.0323(16) 0.0275(16) 0.0284(15) 0.0010(12) -0.0026(12) 0.0025(13)
C15A 0.0284(17) 0.0359(18) 0.0436(18) 0.0060(15) -0.0012(14) -0.0031(14)
C16A 0.0389(19) 0.047(2) 0.0312(16) -0.0023(15) 0.0053(14) 0.0104(16)
C17A 0.046(2) 0.0258(18) 0.055(2) -0.0019(15) -0.0052(17) 0.0025(15)
C18A 0.055(2) 0.050(2) 0.0371(18) 0.0161(16) 0.0029(16) 0.0001(18)
C19A 0.054(2) 0.043(2) 0.0301(16) -0.0050(15) -0.0066(15) 0.0054(17)
C21A 0.0249(15) 0.0267(16) 0.0314(15) 0.0059(12) -0.0023(12) 0.0002(12)
C22A 0.0352(18) 0.0354(19) 0.0338(16) 0.0052(14) -0.0001(13) -0.0041(14)
C23A 0.039(2) 0.063(3) 0.0306(17) 0.0052(16) 0.0032(14) -0.0029(17)
C24A 0.038(2) 0.063(3) 0.050(2) 0.026(2) 0.0054(16) -0.0095(18)
C25A 0.041(2) 0.034(2) 0.066(2) 0.0154(18) 0.0058(18) -0.0081(16)
C26A 0.0338(17) 0.0275(17) 0.0470(19) 0.0047(14) 0.0039(14) 0.0005(14)
C31A 0.0405(18) 0.0172(15) 0.0272(15) 0.0034(11) -0.0002(13) 0.0017(12)
C32A 0.0432(19) 0.0284(17) 0.0318(16) 0.0009(13) 0.0065(14) 0.0000(14)
C33A 0.058(2) 0.0341(19) 0.0382(18) 0.0046(15) 0.0130(16) 0.0095(17)
C34A 0.087(3) 0.034(2) 0.0316(18) -0.0044(15) 0.0039(19) 0.014(2)
C35A 0.075(3) 0.0314(19) 0.0401(19) -0.0073(15) -0.0174(19) -0.0004(18)
C36A 0.046(2) 0.0290(18) 0.0408(18) -0.0010(14) -0.0102(15) 0.0016(15)
C41A 0.045(2) 0.0302(18) 0.0432(19) -0.0138(15) -0.0042(15) 0.0047(15)
C42A 0.049(2) 0.0314(19) 0.057(2) 0.0090(16) -0.0014(17) -0.0160(16)
RuB 0.02491(13) 0.03016(14) 0.02819(13) -0.00250(10) 0.00390(9) -0.00079(10)
P1B 0.0252(4) 0.0315(4) 0.0248(4) 0.0003(3) 0.0032(3) 0.0004(3)
N1B 0.0322(14) 0.0394(15) 0.0257(13) -0.0023(11) 0.0019(11) -0.0020(12)
N2B 0.0307(15) 0.0351(15) 0.0334(14) -0.0006(12) 0.0046(11) 0.0004(12)
C1B 0.0367(18) 0.043(2) 0.0293(16) 0.0067(14) 0.0033(13) -0.0058(15)
C2B 0.0259(15) 0.0310(16) 0.0292(15) 0.0041(12) 0.0009(12) 0.0004(12)
C3B 0.0251(15) 0.0281(16) 0.0276(14) 0.0013(12) 0.0021(12) 0.0018(12)
C3AB 0.0259(15) 0.0302(17) 0.0358(16) -0.0003(13) -0.0016(12) 0.0035(13)
C4B 0.0332(17) 0.0337(18) 0.0397(17) -0.0037(14) 0.0052(14) 0.0037(14)
C5B 0.040(2) 0.0354(19) 0.052(2) -0.0119(16) -0.0008(16) 0.0019(15)
C6B 0.042(2) 0.0280(18) 0.062(2) 0.0013(16) -0.0048(17) -0.0015(15)
C7B 0.0379(19) 0.038(2) 0.046(2) 0.0097(16) -0.0003(15) -0.0030(15)
C7AB 0.0316(17) 0.0329(17) 0.0347(16) 0.0070(13) -0.0015(13) 0.0010(13)
C8B 0.0350(19) 0.0340(18) 0.0397(18) 0.0041(14) 0.0068(14) -0.0025(15)
C9B 0.039(2) 0.056(2) 0.063(2) 0.023(2) 0.0048(18) 0.0090(18)
C10B 0.0323(18) 0.051(2) 0.0432(19) -0.0160(16) 0.0102(15) -0.0139(16)
C11B 0.037(2) 0.039(2) 0.060(2) 0.0097(17) -0.0037(17) -0.0128(16)
C12B 0.0292(18) 0.035(2) 0.077(3) -0.0163(19) 0.0103(17) -0.0066(15)
C13B 0.045(2) 0.049(2) 0.0371(18) -0.0125(16) 0.0082(15) -0.0187(17)
C14B 0.0278(17) 0.0351(19) 0.052(2) -0.0040(15) -0.0033(15) -0.0035(14)
C15B 0.053(3) 0.084(3) 0.063(3) -0.029(2) 0.028(2) -0.028(2)
C16B 0.077(3) 0.068(3) 0.103(4) 0.039(3) -0.032(3) -0.028(3)
C17B 0.051(3) 0.041(3) 0.170(5) -0.039(3) 0.030(3) -0.005(2)
C18B 0.094(4) 0.094(4) 0.045(2) -0.023(2) 0.011(2) -0.049(3)
C19B 0.043(2) 0.057(3) 0.088(3) 0.000(2) -0.021(2) -0.0015(19)
C21B 0.0382(18) 0.0316(17) 0.0270(15) 0.0006(13) 0.0014(13) 0.0072(14)
C22B 0.0366(19) 0.047(2) 0.0335(17) 0.0013(15) 0.0017(14) 0.0082(15)
C23B 0.047(2) 0.067(3) 0.042(2) -0.0023(19) -0.0064(17) 0.0157(19)
C24B 0.077(3) 0.065(3) 0.0341(19) 0.0005(19) -0.0148(19) 0.026(2)
C25B 0.094(4) 0.059(3) 0.040(2) 0.0177(19) -0.007(2) 0.005(2)
C26B 0.064(3) 0.049(2) 0.0399(19) 0.0097(17) -0.0025(18) -0.0087(19)
C31B 0.0293(16) 0.0300(17) 0.0342(16) -0.0059(13) 0.0062(13) -0.0063(13)
C32B 0.0341(18) 0.0370(19) 0.0388(18) -0.0013(14) 0.0038(14) -0.0010(14)
C33B 0.0368(19) 0.0333(19) 0.059(2) 0.0027(16) 0.0060(16) 0.0030(15)
C34B 0.038(2) 0.036(2) 0.064(2) -0.0109(17) 0.0203(18) -0.0014(16)
C35B 0.041(2) 0.055(2) 0.045(2) -0.0162(18) 0.0138(16) -0.0080(18)
C36B 0.0332(18) 0.045(2) 0.0333(16) -0.0065(15) 0.0059(14) -0.0045(15)
C41B 0.046(2) 0.048(2) 0.0306(17) -0.0081(15) 0.0116(15) -0.0059(16)
C42B 0.042(2) 0.056(2) 0.0345(17) 0.0074(16) -0.0103(15) -0.0048(17)
S1 0.0579(6) 0.0384(5) 0.0395(5) -0.0013(4) 0.0038(4) -0.0141(4)
F1 0.141(3) 0.089(2) 0.0367(12) -0.0076(12) -0.0012(14) -0.0600(19)
F2 0.0581(15) 0.0873(18) 0.0547(13) 0.0125(13) 0.0026(11) -0.0278(13)
F3 0.090(2) 0.0634(17) 0.0925(19) 0.0308(15) -0.0104(16) 0.0015(15)
O1 0.106(3) 0.067(2) 0.0428(15) -0.0089(14) 0.0071(15) -0.0375(18)
O2 0.0589(19) 0.070(2) 0.088(2) 0.0013(17) 0.0129(16) -0.0235(16)
O3 0.095(2) 0.0482(18) 0.073(2) 0.0097(15) -0.0014(17) 0.0102(17)
C51 0.054(2) 0.049(2) 0.041(2) -0.0008(17) -0.0056(17) -0.0162(19)
S2 0.0539(6) 0.0399(5) 0.0542(5) -0.0001(4) 0.0069(4) 0.0081(4)
F4 0.131(3) 0.174(4) 0.103(2) -0.071(3) -0.044(2) 0.043(3)
F5 0.187(4) 0.108(3) 0.127(3) 0.045(2) -0.028(3) 0.046(3)
F6 0.0635(19) 0.169(3) 0.095(2) -0.011(2) -0.0044(16) 0.030(2)
O4 0.0608(18) 0.082(2) 0.0530(16) -0.0203(15) 0.0101(13) -0.0027(16)
O5 0.096(3) 0.0470(19) 0.158(4) 0.037(2) 0.011(3) 0.0060(18)
O6 0.078(2) 0.073(2) 0.081(2) -0.0122(17) 0.0394(17) 0.0120(17)
C52 0.086(4) 0.067(3) 0.061(3) -0.017(2) -0.006(3) 0.020(3)

loop_
_atom_type_symbol
_atom_type_description
_atom_type_scat_dispersion_real
_atom_type_scat_dispersion_imag
_atom_type_scat_source
C C 0.0033 0.0016 'International Tables Vol C Tables 4.2.6.8 and 6.1.1.4'
H H 0.0000 0.0000 'International Tables Vol C Tables 4.2.6.8 and 6.1.1.4'
N N 0.0061 0.0033 'International Tables Vol C Tables 4.2.6.8 and 6.1.1.4'
O O 0.0106 0.0060 'International Tables Vol C Tables 4.2.6.8 and 6.1.1.4'
F F 0.0171 0.0103 'International Tables Vol C Tables 4.2.6.8 and 6.1.1.4'
P P 0.1023 0.0942 'International Tables Vol C Tables 4.2.6.8 and 6.1.1.4'
S S 0.1246 0.1234 'International Tables Vol C Tables 4.2.6.8 and 6.1.1.4'
Ru Ru -1.2594 0.8363 'International Tables Vol C Tables 4.2.6.8 and 6.1.1.4'

loop_
_geom_angle_atom_site_label_1
_geom_angle_atom_site_label_2
_geom_angle_atom_site_label_3
_geom_angle
N2A RuA C14A 97.36(11)
N2A RuA C10A 132.54(10)
C14A RuA C10A 38.58(11)
N2A RuA C11A 156.58(10)
C14A RuA C11A 64.72(11)
C10A RuA C11A 38.44(11)
N2A RuA C13A 93.40(10)
C14A RuA C13A 38.49(11)
C10A RuA C13A 63.46(11)
C11A RuA C13A 63.17(11)
N2A RuA C12A 121.61(10)
C14A RuA C12A 63.56(11)
C10A RuA C12A 63.34(11)
C11A RuA C12A 38.05(11)
C13A RuA C12A 36.68(11)
N2A RuA P1A 85.77(7)
C14A RuA P1A 114.61(8)
C10A RuA P1A 97.53(8)
C11A RuA P1A 114.80(8)
C13A RuA P1A 152.82(8)
C12A RuA P1A 152.53(8)
N2A RuA N1A 85.02(10)
C14A RuA N1A 162.94(10)
C10A RuA N1A 142.43(10)
C11A RuA N1A 107.78(10)
C13A RuA N1A 124.68(10)
C12A RuA N1A 100.78(10)
P1A RuA N1A 82.38(6)
C3A P1A C31A 104.51(14)
C3A P1A C21A 100.80(13)
C31A P1A C21A 105.63(14)
C3A P1A RuA 102.79(10)
C31A P1A RuA 115.10(9)
C21A P1A RuA 125.06(10)
C2A N1A C42A 110.2(2)
C2A N1A C41A 106.6(2)
C42A N1A C41A 107.7(2)
C2A N1A RuA 111.25(17)
C42A N1A RuA 111.57(19)
C41A N1A RuA 109.27(19)
C8A N2A RuA 173.7(3)
C7AA C1A C2A 101.7(2)
C3A C2A N1A 123.3(3)
C3A C2A C1A 111.4(3)
N1A C2A C1A 125.0(3)
C2A C3A C3AA 109.0(3)
C2A C3A P1A 118.8(2)
C3AA C3A P1A 132.2(2)
C4A C3AA C7AA 121.3(3)
C4A C3AA C3A 130.6(3)
C7AA C3AA C3A 108.1(3)
C3AA C4A C5A 118.3(3)
C6A C5A C4A 120.6(3)
C7A C6A C5A 121.2(3)
C6A C7A C7AA 118.9(3)
C7A C7AA C3AA 119.6(3)
C7A C7AA C1A 130.7(3)
C3AA C7AA C1A 109.8(3)
N2A C8A C9A 178.9(4)
C14A C10A C11A 108.6(3)
C14A C10A C15A 126.2(3)
C11A C10A C15A 124.8(3)
C14A C10A RuA 70.23(17)
C11A C10A RuA 71.57(16)
C15A C10A RuA 129.5(2)
C10A C11A C12A 107.0(2)
C10A C11A C16A 125.3(3)
C12A C11A C16A 126.6(3)
C10A C11A RuA 69.99(16)
C12A C11A RuA 72.82(16)
C16A C11A RuA 131.6(2)
C13A C12A C11A 108.4(3)
C13A C12A C17A 124.7(3)
C11A C12A C17A 126.5(3)
C13A C12A RuA 70.86(17)
C11A C12A RuA 69.13(16)
C17A C12A RuA 131.8(2)
C12A C13A C14A 108.9(3)
C12A C13A C18A 126.7(3)
C14A C13A C18A 124.4(3)
C12A C13A RuA 72.46(17)
C14A C13A RuA 68.43(16)
C18A C13A RuA 126.3(2)
C10A C14A C13A 106.9(3)
C10A C14A C19A 126.5(3)
C13A C14A C19A 126.1(3)
C10A C14A RuA 71.19(16)
C13A C14A RuA 73.08(17)
C19A C14A RuA 127.3(2)
C26A C21A C22A 118.2(3)
C26A C21A P1A 124.8(2)
C22A C21A P1A 116.9(2)
C23A C22A C21A 120.7(3)
C24A C23A C22A 120.2(3)
C25A C24A C23A 120.0(3)
C24A C25A C26A 120.4(3)
C25A C26A C21A 120.5(3)
C36A C31A C32A 118.7(3)
C36A C31A P1A 119.5(2)
C32A C31A P1A 121.2(2)
C31A C32A C33A 120.3(3)
C34A C33A C32A 120.2(4)
C35A C34A C33A 119.8(3)
C34A C35A C36A 120.8(3)
C35A C36A C31A 120.3(3)
N2B RuB C11B 94.46(12)
N2B RuB C10B 129.61(13)
C11B RuB C10B 38.34(14)
N2B RuB C14B 153.79(12)
C11B RuB C14B 63.97(13)
C10B RuB C14B 37.74(13)
N2B RuB C12B 91.11(12)
C11B RuB C12B 38.49(14)
C10B RuB C12B 63.22(13)
C14B RuB C12B 62.80(13)
N2B RuB C13B 120.55(12)
C11B RuB C13B 62.92(13)
C10B RuB C13B 62.46(12)
C14B RuB C13B 37.63(12)
C12B RuB C13B 36.44(14)
N2B RuB N1B 85.91(10)
C11B RuB N1B 161.46(12)
C10B RuB N1B 144.45(12)
C14B RuB N1B 109.72(11)
C12B RuB N1B 123.00(12)
C13B RuB N1B 101.01(11)
N2B RuB P1B 86.39(7)
C11B RuB P1B 116.45(11)
C10B RuB P1B 99.50(9)
C14B RuB P1B 115.83(9)
C12B RuB P1B 154.58(11)
C13B RuB P1B 152.94(10)
N1B RuB P1B 82.09(7)
C3B P1B C21B 104.30(14)
C3B P1B C31B 102.72(14)
C21B P1B C31B 104.51(14)
C3B P1B RuB 103.55(10)
C21B P1B RuB 114.14(10)
C31B P1B RuB 125.20(10)
C2B N1B C41B 109.8(2)
C2B N1B C42B 106.9(2)
C41B N1B C42B 108.1(2)
C2B N1B RuB 112.23(17)
C41B N1B RuB 110.6(2)
C42B N1B RuB 109.10(19)
C8B N2B RuB 170.7(3)
C7AB C1B C2B 102.1(2)
C3B C2B N1B 123.6(3)
C3B C2B C1B 111.5(3)
N1B C2B C1B 124.6(3)
C2B C3B C3AB 108.9(3)
C2B C3B P1B 116.9(2)
C3AB C3B P1B 134.1(2)
C4B C3AB C7AB 120.3(3)
C4B C3AB C3B 131.9(3)
C7AB C3AB C3B 107.8(3)
C3AB C4B C5B 118.8(3)
C6B C5B C4B 120.6(3)
C5B C6B C7B 121.1(3)
C7AB C7B C6B 118.9(3)
C7B C7AB C3AB 120.3(3)
C7B C7AB C1B 130.1(3)
C3AB C7AB C1B 109.6(3)
N2B C8B C9B 178.8(4)
C14B C10B C11B 108.8(3)
C14B C10B C15B 124.9(4)
C11B C10B C15B 125.9(4)
C14B C10B RuB 71.93(19)
C11B C10B RuB 70.28(19)
C15B C10B RuB 129.4(2)
C10B C11B C12B 106.7(3)
C10B C11B C16B 126.9(4)
C12B C11B C16B 125.7(4)
C10B C11B RuB 71.38(19)
C12B C11B RuB 72.7(2)
C16B C11B RuB 128.2(3)
C13B C12B C11B 108.5(3)
C13B C12B C17B 126.9(4)
C11B C12B C17B 124.6(4)
C13B C12B RuB 73.2(2)
C11B C12B RuB 68.83(19)
C17B C12B RuB 125.6(3)
C12B C13B C14B 108.5(3)
C12B C13B C18B 124.4(4)
C14B C13B C18B 126.7(4)
C12B C13B RuB 70.4(2)
C14B C13B RuB 69.20(18)
C18B C13B RuB 131.8(3)
C10B C14B C13B 107.3(3)
C10B C14B C19B 126.1(3)
C13B C14B C19B 124.9(3)
C10B C14B RuB 70.33(18)
C13B C14B RuB 73.16(19)
C19B C14B RuB 133.3(2)
C22B C21B C26B 118.2(3)
C22B C21B P1B 122.7(2)
C26B C21B P1B 118.6(3)
C21B C22B C23B 120.8(3)
C24B C23B C22B 120.5(4)
C23B C24B C25B 119.9(4)
C24B C25B C26B 120.0(4)
C25B C26B C21B 120.6(4)
C32B C31B C36B 118.8(3)
C32B C31B P1B 117.6(2)
C36B C31B P1B 123.6(3)
C33B C32B C31B 120.4(3)
C34B C33B C32B 120.2(3)
C35B C34B C33B 119.8(3)
C34B C35B C36B 120.4(3)
C35B C36B C31B 120.3(3)
O3 S1 O2 114.7(2)
O3 S1 O1 115.8(2)
O2 S1 O1 115.4(2)
O3 S1 C51 103.87(19)
O2 S1 C51 102.10(18)
O1 S1 C51 102.10(16)
F2 C51 F1 107.6(3)
F2 C51 F3 105.8(3)
F1 C51 F3 106.6(3)
F2 C51 S1 113.0(3)
F1 C51 S1 112.0(3)
F3 C51 S1 111.4(3)
O5 S2 O4 115.9(2)
O5 S2 O6 114.8(2)
O4 S2 O6 115.50(19)
O5 S2 C52 102.0(2)
O4 S2 C52 102.36(19)
O6 S2 C52 103.4(2)
F4 C52 F5 104.2(4)
F4 C52 F6 109.1(5)
F5 C52 F6 105.2(4)
F4 C52 S2 113.5(3)
F5 C52 S2 110.6(4)
F6 C52 S2 113.5(3)

loop_
_geom_bond_atom_site_label_1
_geom_bond_atom_site_label_2
_geom_bond_distance
RuA N2A 2.067(3)
RuA C14A 2.158(3)
RuA C10A 2.171(3)
RuA C11A 2.192(3)
RuA C13A 2.221(3)
RuA C12A 2.241(3)
RuA P1A 2.2956(8)
RuA N1A 2.302(2)
P1A C3A 1.796(3)
P1A C31A 1.829(3)
P1A C21A 1.830(3)
N1A C2A 1.454(4)
N1A C42A 1.492(4)
N1A C41A 1.499(4)
N2A C8A 1.141(4)
C1A C7AA 1.506(5)
C1A C2A 1.516(4)
C2A C3A 1.338(4)
C3A C3AA 1.475(4)
C3AA C4A 1.386(4)
C3AA C7AA 1.395(4)
C4A C5A 1.387(4)
C5A C6A 1.382(5)
C6A C7A 1.379(5)
C7A C7AA 1.394(4)
C8A C9A 1.458(5)
C10A C14A 1.430(4)
C10A C11A 1.437(4)
C10A C15A 1.495(4)
C11A C12A 1.446(4)
C11A C16A 1.501(4)
C12A C13A 1.404(4)
C12A C17A 1.505(4)
C13A C14A 1.445(4)
C13A C18A 1.510(4)
C14A C19A 1.497(4)
C21A C26A 1.391(4)
C21A C22A 1.396(4)
C22A C23A 1.383(4)
C23A C24A 1.376(5)
C24A C25A 1.370(5)
C25A C26A 1.389(5)
C31A C36A 1.390(4)
C31A C32A 1.392(4)
C32A C33A 1.393(4)
C33A C34A 1.375(5)
C34A C35A 1.371(5)
C35A C36A 1.384(5)
RuB N2B 2.061(3)
RuB C11B 2.160(3)
RuB C10B 2.175(3)
RuB C14B 2.196(3)
RuB C12B 2.212(3)
RuB C13B 2.248(3)
RuB N1B 2.280(3)
RuB P1B 2.2914(8)
P1B C3B 1.810(3)
P1B C21B 1.828(3)
P1B C31B 1.829(3)
N1B C2B 1.453(4)
N1B C41B 1.495(4)
N1B C42B 1.495(4)
N2B C8B 1.141(4)
C1B C7AB 1.504(4)
C1B C2B 1.504(4)
C2B C3B 1.346(4)
C3B C3AB 1.472(4)
C3AB C4B 1.387(4)
C3AB C7AB 1.403(4)
C4B C5B 1.387(5)
C5B C6B 1.376(5)
C6B C7B 1.384(5)
C7B C7AB 1.381(5)
C8B C9B 1.450(5)
C10B C14B 1.414(5)
C10B C11B 1.424(5)
C10B C15B 1.502(5)
C11B C12B 1.442(5)
C11B C16B 1.493(5)
C12B C13B 1.395(5)
C12B C17B 1.497(5)
C13B C14B 1.434(5)
C13B C18B 1.504(5)
C14B C19B 1.517(5)
C21B C22B 1.377(5)
C21B C26B 1.394(5)
C22B C23B 1.387(5)
C23B C24B 1.362(6)
C24B C25B 1.375(6)
C25B C26B 1.385(5)
C31B C32B 1.387(4)
C31B C36B 1.391(4)
C32B C33B 1.383(5)
C33B C34B 1.376(5)
C34B C35B 1.375(5)
C35B C36B 1.381(5)
S1 O3 1.420(3)
S1 O2 1.428(3)
S1 O1 1.428(3)
S1 C51 1.821(4)
F1 C51 1.322(4)
F2 C51 1.320(4)
F3 C51 1.334(5)
S2 O5 1.415(3)
S2 O4 1.422(3)
S2 O6 1.422(3)
S2 C52 1.816(5)
F4 C52 1.307(5)
F5 C52 1.312(6)
F6 C52 1.313(6)

loop_
_geom_torsion_atom_site_label_1
_geom_torsion_atom_site_label_2
_geom_torsion_atom_site_label_3
_geom_torsion_atom_site_label_4
_geom_torsion
N2A RuA P1A C3A -78.45(12)
C14A RuA P1A C3A -174.61(13)
C10A RuA P1A C3A 149.17(12)
C11A RuA P1A C3A 113.20(12)
C13A RuA P1A C3A -167.7(2)
C12A RuA P1A C3A 105.81(19)
N1A RuA P1A C3A 7.09(11)
N2A RuA P1A C31A 34.51(13)
C14A RuA P1A C31A -61.65(14)
C10A RuA P1A C31A -97.87(14)
C11A RuA P1A C31A -133.84(14)
C13A RuA P1A C31A -54.7(2)
C12A RuA P1A C31A -141.2(2)
N1A RuA P1A C31A 120.05(13)
N2A RuA P1A C21A 168.34(14)
C14A RuA P1A C21A 72.18(15)
C10A RuA P1A C21A 35.96(14)
C11A RuA P1A C21A -0.02(15)
C13A RuA P1A C21A 79.1(2)
C12A RuA P1A C21A -7.4(2)
N1A RuA P1A C21A -106.13(13)
N2A RuA N1A C2A 75.38(19)
C14A RuA N1A C2A 174.3(3)
C10A RuA N1A C2A -103.5(2)
C11A RuA N1A C2A -124.68(19)
C13A RuA N1A C2A 166.08(18)
C12A RuA N1A C2A -163.35(19)
P1A RuA N1A C2A -11.00(17)
N2A RuA N1A C42A -48.2(2)
C14A RuA N1A C42A 50.7(4)
C10A RuA N1A C42A 133.0(2)
C11A RuA N1A C42A 111.7(2)
C13A RuA N1A C42A 42.5(2)
C12A RuA N1A C42A 73.1(2)
P1A RuA N1A C42A -134.6(2)
N2A RuA N1A C41A -167.2(2)
C14A RuA N1A C41A -68.3(4)
C10A RuA N1A C41A 14.0(3)
C11A RuA N1A C41A -7.2(2)
C13A RuA N1A C41A -76.5(2)
C12A RuA N1A C41A -45.9(2)
P1A RuA N1A C41A 106.46(19)
C14A RuA N2A C8A 50(2)
C10A RuA N2A C8A 32(2)
C11A RuA N2A C8A 88(2)
C13A RuA N2A C8A 88(2)
C12A RuA N2A C8A 113(2)
P1A RuA N2A C8A -65(2)
N1A RuA N2A C8A -147(2)
C42A N1A C2A C3A 137.4(3)
C41A N1A C2A C3A -106.0(3)
RuA N1A C2A C3A 13.1(3)
C42A N1A C2A C1A -48.2(4)
C41A N1A C2A C1A 68.4(4)
RuA N1A C2A C1A -172.5(2)
C7AA C1A C2A C3A 3.4(3)
C7AA C1A C2A N1A -171.6(3)
N1A C2A C3A C3AA 171.3(2)
C1A C2A C3A C3AA -3.8(3)
N1A C2A C3A P1A -6.6(4)
C1A C2A C3A P1A 178.3(2)
C31A P1A C3A C2A -123.8(2)
C21A P1A C3A C2A 126.7(2)
RuA P1A C3A C2A -3.3(2)
C31A P1A C3A C3AA 58.8(3)
C21A P1A C3A C3AA -50.7(3)
RuA P1A C3A C3AA 179.3(3)
C2A C3A C3AA C4A -175.3(3)
P1A C3A C3AA C4A 2.3(5)
C2A C3A C3AA C7AA 2.5(3)
P1A C3A C3AA C7AA -179.9(2)
C7AA C3AA C4A C5A -0.4(4)
C3A C3AA C4A C5A 177.1(3)
C3AA C4A C5A C6A 1.9(5)
C4A C5A C6A C7A -1.3(5)
C5A C6A C7A C7AA -0.9(5)
C6A C7A C7AA C3AA 2.3(5)
C6A C7A C7AA C1A -177.0(3)
C4A C3AA C7AA C7A -1.6(4)
C3A C3AA C7AA C7A -179.7(3)
C4A C3AA C7AA C1A 177.8(3)
C3A C3AA C7AA C1A -0.3(3)
C2A C1A C7AA C7A 177.6(3)
C2A C1A C7AA C3AA -1.8(3)
RuA N2A C8A C9A 54(24)
N2A RuA C10A C14A 29.4(2)
C11A RuA C10A C14A -118.5(2)
C13A RuA C10A C14A -39.03(17)
C12A RuA C10A C14A -80.23(18)
P1A RuA C10A C14A 120.52(16)
N1A RuA C10A C14A -152.21(17)
N2A RuA C10A C11A 147.90(16)
C14A RuA C10A C11A 118.5(2)
C13A RuA C10A C11A 79.51(18)
C12A RuA C10A C11A 38.30(16)
P1A RuA C10A C11A -120.94(15)
N1A RuA C10A C11A -33.7(2)
N2A RuA C10A C15A -91.8(3)
C14A RuA C10A C15A -121.2(3)
C11A RuA C10A C15A 120.3(3)
C13A RuA C10A C15A -160.2(3)
C12A RuA C10A C15A 158.6(3)
P1A RuA C10A C15A -0.7(3)
N1A RuA C10A C15A 86.6(3)
C14A C10A C11A C12A -3.1(3)
C15A C10A C11A C12A 170.3(3)
RuA C10A C11A C12A -63.9(2)
C14A C10A C11A C16A -171.8(3)
C15A C10A C11A C16A 1.7(5)
RuA C10A C11A C16A 127.5(3)
C14A C10A C11A RuA 60.8(2)
C15A C10A C11A RuA -125.8(3)
N2A RuA C11A C10A -80.1(3)
C14A RuA C11A C10A -37.29(16)
C13A RuA C11A C10A -80.31(18)
C12A RuA C11A C10A -116.0(2)
P1A RuA C11A C10A 69.51(16)
N1A RuA C11A C10A 159.20(15)
N2A RuA C11A C12A 35.9(3)
C14A RuA C11A C12A 78.72(18)
C10A RuA C11A C12A 116.0(2)
C13A RuA C11A C12A 35.71(17)
P1A RuA C11A C12A -174.48(14)
N1A RuA C11A C12A -84.78(17)
N2A RuA C11A C16A 160.0(3)
C14A RuA C11A C16A -157.2(3)
C10A RuA C11A C16A -119.9(4)
C13A RuA C11A C16A 159.8(3)
C12A RuA C11A C16A 124.1(4)
P1A RuA C11A C16A -50.4(3)
N1A RuA C11A C16A 39.3(3)
C10A C11A C12A C13A 1.8(3)
C16A C11A C12A C13A 170.2(3)
RuA C11A C12A C13A -60.2(2)
C10A C11A C12A C17A -170.7(3)
C16A C11A C12A C17A -2.3(5)
RuA C11A C12A C17A 127.2(3)
C10A C11A C12A RuA 62.02(19)
C16A C11A C12A RuA -129.6(3)
N2A RuA C12A C13A -44.8(2)
C14A RuA C12A C13A 37.27(18)
C10A RuA C12A C13A 80.62(19)
C11A RuA C12A C13A 119.3(3)
P1A RuA C12A C13A 130.23(18)
N1A RuA C12A C13A -135.56(18)
N2A RuA C12A C11A -164.10(16)
C14A RuA C12A C11A -82.04(18)
C10A RuA C12A C11A -38.70(16)
C13A RuA C12A C11A -119.3(3)
P1A RuA C12A C11A 10.9(3)
N1A RuA C12A C11A 105.13(17)
N2A RuA C12A C17A 75.1(3)
C14A RuA C12A C17A 157.2(3)
C10A RuA C12A C17A -159.5(3)
C11A RuA C12A C17A -120.8(4)
C13A RuA C12A C17A 119.9(4)
P1A RuA C12A C17A -109.9(3)
N1A RuA C12A C17A -15.7(3)
C11A C12A C13A C14A 0.2(3)
C17A C12A C13A C14A 172.9(3)
RuA C12A C13A C14A -58.9(2)
C11A C12A C13A C18A -178.2(3)
C17A C12A C13A C18A -5.5(5)
RuA C12A C13A C18A 122.7(3)
C11A C12A C13A RuA 59.2(2)
C17A C12A C13A RuA -128.2(3)
N2A RuA C13A C12A 143.06(18)
C14A RuA C13A C12A -119.4(3)
C10A RuA C13A C12A -80.27(19)
C11A RuA C13A C12A -37.03(17)
P1A RuA C13A C12A -129.57(19)
N1A RuA C13A C12A 56.8(2)
N2A RuA C13A C14A -97.55(18)
C10A RuA C13A C14A 39.12(17)
C11A RuA C13A C14A 82.36(19)
C12A RuA C13A C14A 119.4(3)
P1A RuA C13A C14A -10.2(3)
N1A RuA C13A C14A 176.15(16)
N2A RuA C13A C18A 20.0(3)
C14A RuA C13A C18A 117.5(4)
C10A RuA C13A C18A 156.7(3)
C11A RuA C13A C18A -160.1(3)
C12A RuA C13A C18A -123.1(4)
P1A RuA C13A C18A 107.4(3)
N1A RuA C13A C18A -66.3(3)
C11A C10A C14A C13A 3.3(3)
C15A C10A C14A C13A -170.1(3)
RuA C10A C14A C13A 64.8(2)
C11A C10A C14A C19A 175.4(3)
C15A C10A C14A C19A 2.1(5)
RuA C10A C14A C19A -123.0(3)
C11A C10A C14A RuA -61.6(2)
C15A C10A C14A RuA 125.1(3)
C12A C13A C14A C10A -2.1(3)
C18A C13A C14A C10A 176.3(3)
RuA C13A C14A C10A -63.6(2)
C12A C13A C14A C19A -174.3(3)
C18A C13A C14A C19A 4.1(5)
RuA C13A C14A C19A 124.2(3)
C12A C13A C14A RuA 61.4(2)
C18A C13A C14A RuA -120.1(3)
N2A RuA C14A C10A -158.63(17)
C11A RuA C14A C10A 37.16(17)
C13A RuA C14A C10A 115.2(2)
C12A RuA C14A C10A 79.62(18)
P1A RuA C14A C10A -69.93(17)
N1A RuA C14A C10A 104.3(4)
N2A RuA C14A C13A 86.20(18)
C10A RuA C14A C13A -115.2(2)
C11A RuA C14A C13A -78.00(18)
C12A RuA C14A C13A -35.54(17)
P1A RuA C14A C13A 174.90(15)
N1A RuA C14A C13A -10.8(4)
N2A RuA C14A C19A -36.7(3)
C10A RuA C14A C19A 122.0(3)
C11A RuA C14A C19A 159.1(3)
C13A RuA C14A C19A -122.9(4)
C12A RuA C14A C19A -158.4(3)
P1A RuA C14A C19A 52.0(3)
N1A RuA C14A C19A -133.7(3)
C3A P1A C21A C26A 117.1(3)
C31A P1A C21A C26A 8.5(3)
RuA P1A C21A C26A -128.8(2)
C3A P1A C21A C22A -60.8(3)
C31A P1A C21A C22A -169.4(2)
RuA P1A C21A C22A 53.3(3)
C26A C21A C22A C23A 0.0(5)
P1A C21A C22A C23A 178.0(2)
C21A C22A C23A C24A 0.2(5)
C22A C23A C24A C25A -0.2(5)
C23A C24A C25A C26A 0.1(5)
C24A C25A C26A C21A 0.1(5)
C22A C21A C26A C25A -0.1(5)
P1A C21A C26A C25A -177.9(3)
C3A P1A C31A C36A -173.2(2)
C21A P1A C31A C36A -67.3(3)
RuA P1A C31A C36A 74.8(3)
C3A P1A C31A C32A 16.3(3)
C21A P1A C31A C32A 122.2(2)
RuA P1A C31A C32A -95.6(2)
C36A C31A C32A C33A 0.3(4)
P1A C31A C32A C33A 170.8(2)
C31A C32A C33A C34A 0.7(5)
C32A C33A C34A C35A -0.5(5)
C33A C34A C35A C36A -0.7(5)
C34A C35A C36A C31A 1.7(5)
C32A C31A C36A C35A -1.5(5)
P1A C31A C36A C35A -172.2(2)
N2B RuB P1B C3B 78.60(12)
C11B RuB P1B C3B 171.79(14)
C10B RuB P1B C3B -151.82(14)
C14B RuB P1B C3B -115.89(14)
C12B RuB P1B C3B 163.6(2)
C13B RuB P1B C3B -106.5(2)
N1B RuB P1B C3B -7.76(12)
N2B RuB P1B C21B -34.13(14)
C11B RuB P1B C21B 59.06(16)
C10B RuB P1B C21B 95.45(16)
C14B RuB P1B C21B 131.38(15)
C12B RuB P1B C21B 50.9(3)
C13B RuB P1B C21B 140.8(2)
N1B RuB P1B C21B -120.49(13)
N2B RuB P1B C31B -164.83(15)
C11B RuB P1B C31B -71.65(17)
C10B RuB P1B C31B -35.26(17)
C14B RuB P1B C31B 0.67(17)
C12B RuB P1B C31B -79.9(3)
C13B RuB P1B C31B 10.1(2)
N1B RuB P1B C31B 108.80(14)
N2B RuB N1B C2B -75.5(2)
C11B RuB N1B C2B -167.3(3)
C10B RuB N1B C2B 106.7(2)
C14B RuB N1B C2B 126.1(2)
C12B RuB N1B C2B -164.1(2)
C13B RuB N1B C2B 164.2(2)
P1B RuB N1B C2B 11.46(18)
N2B RuB N1B C41B 47.5(2)
C11B RuB N1B C41B -44.3(4)
C10B RuB N1B C41B -130.3(2)
C14B RuB N1B C41B -110.9(2)
C12B RuB N1B C41B -41.1(2)
C13B RuB N1B C41B -72.8(2)
P1B RuB N1B C41B 134.4(2)
N2B RuB N1B C42B 166.3(2)
C11B RuB N1B C42B 74.4(4)
C10B RuB N1B C42B -11.5(3)
C14B RuB N1B C42B 7.9(2)
C12B RuB N1B C42B 77.6(2)
C13B RuB N1B C42B 45.9(2)
P1B RuB N1B C42B -106.8(2)
C11B RuB N2B C8B -15.1(16)
C10B RuB N2B C8B 1.9(17)
C14B RuB N2B C8B -48.1(17)
C12B RuB N2B C8B -53.4(16)
C13B RuB N2B C8B -76.1(16)
N1B RuB N2B C8B -176.5(16)
P1B RuB N2B C8B 101.2(16)
C41B N1B C2B C3B -136.5(3)
C42B N1B C2B C3B 106.5(3)
RuB N1B C2B C3B -13.1(4)
C41B N1B C2B C1B 49.5(4)
C42B N1B C2B C1B -67.5(4)
RuB N1B C2B C1B 172.9(2)
C7AB C1B C2B C3B -1.8(3)
C7AB C1B C2B N1B 172.9(3)
N1B C2B C3B C3AB -172.9(3)
C1B C2B C3B C3AB 1.8(4)
N1B C2B C3B P1B 5.8(4)
C1B C2B C3B P1B -179.5(2)
C21B P1B C3B C2B 124.0(2)
C31B P1B C3B C2B -127.2(2)
RuB P1B C3B C2B 4.3(3)
C21B P1B C3B C3AB -57.7(3)
C31B P1B C3B C3AB 51.1(3)
RuB P1B C3B C3AB -177.4(3)
C2B C3B C3AB C4B 178.0(3)
P1B C3B C3AB C4B -0.4(5)
C2B C3B C3AB C7AB -1.0(3)
P1B C3B C3AB C7AB -179.4(2)
C7AB C3AB C4B C5B 0.3(5)
C3B C3AB C4B C5B -178.6(3)
C3AB C4B C5B C6B -0.2(5)
C4B C5B C6B C7B -0.1(5)
C5B C6B C7B C7AB 0.4(5)
C6B C7B C7AB C3AB -0.4(5)
C6B C7B C7AB C1B 178.8(3)
C4B C3AB C7AB C7B 0.0(5)
C3B C3AB C7AB C7B 179.2(3)
C4B C3AB C7AB C1B -179.3(3)
C3B C3AB C7AB C1B -0.2(3)
C2B C1B C7AB C7B -178.1(3)
C2B C1B C7AB C3AB 1.1(3)
RuB N2B C8B C9B -51(19)
N2B RuB C10B C14B -146.45(19)
C11B RuB C10B C14B -118.5(3)
C12B RuB C10B C14B -79.4(2)
C13B RuB C10B C14B -38.2(2)
N1B RuB C10B C14B 30.7(3)
P1B RuB C10B C14B 120.36(18)
N2B RuB C10B C11B -27.9(3)
C14B RuB C10B C11B 118.5(3)
C12B RuB C10B C11B 39.2(2)
C13B RuB C10B C11B 80.3(2)
N1B RuB C10B C11B 149.2(2)
P1B RuB C10B C11B -121.1(2)
N2B RuB C10B C15B 92.8(4)
C11B RuB C10B C15B 120.7(5)
C14B RuB C10B C15B -120.7(5)
C12B RuB C10B C15B 159.9(4)
C13B RuB C10B C15B -159.0(4)
N1B RuB C10B C15B -90.0(4)
P1B RuB C10B C15B -0.4(4)
C14B C10B C11B C12B -2.6(4)
C15B C10B C11B C12B 170.5(3)
RuB C10B C11B C12B -64.6(2)
C14B C10B C11B C16B -173.9(3)
C15B C10B C11B C16B -0.7(6)
RuB C10B C11B C16B 124.2(4)
C14B C10B C11B RuB 61.9(2)
C15B C10B C11B RuB -125.0(3)
N2B RuB C11B C10B 158.8(2)
C14B RuB C11B C10B -36.76(19)
C12B RuB C11B C10B -115.0(3)
C13B RuB C11B C10B -79.0(2)
N1B RuB C11B C10B -110.8(4)
P1B RuB C11B C10B 70.6(2)
N2B RuB C11B C12B -86.2(2)
C10B RuB C11B C12B 115.0(3)
C14B RuB C11B C12B 78.3(2)
C13B RuB C11B C12B 36.0(2)
N1B RuB C11B C12B 4.3(5)
P1B RuB C11B C12B -174.35(18)
N2B RuB C11B C16B 36.0(4)
C10B RuB C11B C16B -122.8(5)
C14B RuB C11B C16B -159.5(5)
C12B RuB C11B C16B 122.2(5)
C13B RuB C11B C16B 158.2(5)
N1B RuB C11B C16B 126.4(4)
P1B RuB C11B C16B -52.2(4)
C10B C11B C12B C13B 0.8(4)
C16B C11B C12B C13B 172.2(3)
RuB C11B C12B C13B -62.9(2)
C10B C11B C12B C17B -176.9(3)
C16B C11B C12B C17B -5.5(6)
RuB C11B C12B C17B 119.4(4)
C10B C11B C12B RuB 63.7(2)
C16B C11B C12B RuB -124.9(4)
N2B RuB C12B C13B -146.1(2)
C11B RuB C12B C13B 118.2(3)
C10B RuB C12B C13B 79.1(2)
C14B RuB C12B C13B 36.6(2)
N1B RuB C12B C13B -60.2(2)
P1B RuB C12B C13B 130.0(2)
N2B RuB C12B C11B 95.8(2)
C10B RuB C12B C11B -39.0(2)
C14B RuB C12B C11B -81.6(2)
C13B RuB C12B C11B -118.2(3)
N1B RuB C12B C11B -178.39(18)
P1B RuB C12B C11B 11.8(4)
N2B RuB C12B C17B -22.4(4)
C11B RuB C12B C17B -118.1(5)
C10B RuB C12B C17B -157.2(5)
C14B RuB C12B C17B 160.3(5)
C13B RuB C12B C17B 123.7(5)
N1B RuB C12B C17B 63.5(5)
P1B RuB C12B C17B -106.3(4)
C11B C12B C13B C14B 1.2(4)
C17B C12B C13B C14B 178.9(3)
RuB C12B C13B C14B -58.9(2)
C11B C12B C13B C18B -172.1(3)
C17B C12B C13B C18B 5.5(6)
RuB C12B C13B C18B 127.8(4)
C11B C12B C13B RuB 60.1(2)
C17B C12B C13B RuB -122.2(4)
N2B RuB C13B C12B 40.4(2)
C11B RuB C13B C12B -38.0(2)
C10B RuB C13B C12B -81.4(2)
C14B RuB C13B C12B -119.8(3)
N1B RuB C13B C12B 132.1(2)
P1B RuB C13B C12B -133.7(2)
N2B RuB C13B C14B 160.16(19)
C11B RuB C13B C14B 81.7(2)
C10B RuB C13B C14B 38.3(2)
C12B RuB C13B C14B 119.8(3)
N1B RuB C13B C14B -108.1(2)
P1B RuB C13B C14B -13.9(3)
N2B RuB C13B C18B -78.6(5)
C11B RuB C13B C18B -157.0(5)
C10B RuB C13B C18B 159.6(5)
C14B RuB C13B C18B 121.2(5)
C12B RuB C13B C18B -119.0(5)
N1B RuB C13B C18B 13.1(5)
P1B RuB C13B C18B 107.3(4)
C11B C10B C14B C13B 3.4(4)
C15B C10B C14B C13B -169.8(3)
RuB C10B C14B C13B 64.3(2)
C11B C10B C14B C19B 169.2(3)
C15B C10B C14B C19B -4.0(5)
RuB C10B C14B C19B -129.9(3)
C11B C10B C14B RuB -60.9(2)
C15B C10B C14B RuB 125.9(3)
C12B C13B C14B C10B -2.9(4)
C18B C13B C14B C10B 170.3(3)
RuB C13B C14B C10B -62.4(2)
C12B C13B C14B C19B -168.9(3)
C18B C13B C14B C19B 4.2(6)
RuB C13B C14B C19B 131.5(3)
C12B C13B C14B RuB 59.6(2)
C18B C13B C14B RuB -127.3(4)
N2B RuB C14B C10B 74.6(3)
C11B RuB C14B C10B 37.3(2)
C12B RuB C14B C10B 80.6(2)
C13B RuB C14B C10B 116.0(3)
N1B RuB C14B C10B -161.62(19)
P1B RuB C14B C10B -71.0(2)
N2B RuB C14B C13B -41.4(4)
C11B RuB C14B C13B -78.7(2)
C10B RuB C14B C13B -116.0(3)
C12B RuB C14B C13B -35.4(2)
N1B RuB C14B C13B 82.4(2)
P1B RuB C14B C13B 173.01(17)
N2B RuB C14B C19B -163.9(3)
C11B RuB C14B C19B 158.9(4)
C10B RuB C14B C19B 121.5(5)
C12B RuB C14B C19B -157.9(4)
C13B RuB C14B C19B -122.4(5)
N1B RuB C14B C19B -40.1(4)
P1B RuB C14B C19B 50.6(4)
C3B P1B C21B C22B -8.5(3)
C31B P1B C21B C22B -116.0(3)
RuB P1B C21B C22B 103.8(3)
C3B P1B C21B C26B 179.9(3)
C31B P1B C21B C26B 72.4(3)
RuB P1B C21B C26B -67.8(3)
C26B C21B C22B C23B 1.3(5)
P1B C21B C22B C23B -170.4(3)
C21B C22B C23B C24B -0.4(6)
C22B C23B C24B C25B -0.9(6)
C23B C24B C25B C26B 1.3(6)
C24B C25B C26B C21B -0.4(6)
C22B C21B C26B C25B -0.9(5)
P1B C21B C26B C25B 171.1(3)
C3B P1B C31B C32B 69.2(3)
C21B P1B C31B C32B 177.8(2)
RuB P1B C31B C32B -47.8(3)
C3B P1B C31B C36B -108.8(3)
C21B P1B C31B C36B -0.2(3)
RuB P1B C31B C36B 134.2(2)
C36B C31B C32B C33B 1.3(5)
P1B C31B C32B C33B -176.8(3)
C31B C32B C33B C34B -0.9(5)
C32B C33B C34B C35B -0.3(5)
C33B C34B C35B C36B 1.2(5)
C34B C35B C36B C31B -0.8(5)
C32B C31B C36B C35B -0.4(5)
P1B C31B C36B C35B 177.5(3)
O3 S1 C51 F2 -64.6(3)
O2 S1 C51 F2 175.9(3)
O1 S1 C51 F2 56.2(3)
O3 S1 C51 F1 57.1(3)
O2 S1 C51 F1 -62.4(3)
O1 S1 C51 F1 177.9(3)
O3 S1 C51 F3 176.5(3)
O2 S1 C51 F3 57.0(3)
O1 S1 C51 F3 -62.7(3)
O5 S2 C52 F4 -62.7(5)
O4 S2 C52 F4 177.1(4)
O6 S2 C52 F4 56.7(5)
O5 S2 C52 F5 -179.4(4)
O4 S2 C52 F5 60.4(4)
O6 S2 C52 F5 -59.9(4)
O5 S2 C52 F6 62.6(4)
O4 S2 C52 F6 -57.6(4)
O6 S2 C52 F6 -177.9(4)
